data_4500283
loop_
_publ_author_name
'Thu\'ery, Pierre'

_publ_section_title
;
 Uranyl&#x2212;Organic Assemblies with Acetate-Bearing Phenyl- and
 Cyclohexyl-Based Ligands
;
_journal_issue 1
_journal_name_full 'Crystal Growth &amp; Design'
_journal_page_first 347
_journal_paper_doi 10.1021/cg101344t
_journal_volume 11
_journal_year 2011
_chemical_formula_sum 'C14 H26 N2 O13 U'
_chemical_formula_weight 668.40
_space_group_IT_number 14
_symmetry_cell_setting monoclinic
_symmetry_space_group_name_Hall '-P 2yn'
_symmetry_space_group_name_H-M 'P 1 21/n 1'
_atom_sites_solution_hydrogens geom
_atom_sites_solution_primary heavy
_atom_sites_solution_secondary difmap
_audit_creation_method SHELXL-97
_cell_angle_alpha 90.00
_cell_angle_beta 91.195(6)
_cell_angle_gamma 90.00
_cell_formula_units_Z 4
_cell_length_a 13.2377(11)
_cell_length_b 8.1731(7)
_cell_length_c 18.1071(16)
_cell_measurement_reflns_used 73575
_cell_measurement_temperature 150(2)
_cell_measurement_theta_max 25.68
_cell_measurement_theta_min 2.73
_cell_volume 1958.6(3)
_computing_cell_refinement 'HKL2000 (Otwinowski & Minor, 1997)'
_computing_data_collection 'COLLECT (Nonius, 1998)'
_computing_data_reduction 'HKL2000 (Otwinowski & Minor, 1997)'
_computing_molecular_graphics 'SHELXTL (Sheldrick, 2008)'
_computing_publication_material 'SHELXTL (Sheldrick, 2008); PLATON (Spek, 2003)'
_computing_structure_refinement 'SHELXL-97 (Sheldrick, 2008)'
_computing_structure_solution 'SHELXS-97 (Sheldrick, 2008)'
_diffrn_ambient_temperature 150(2)
_diffrn_measured_fraction_theta_full 0.991
_diffrn_measured_fraction_theta_max 0.991
_diffrn_measurement_device_type 'Nonius Kappa-CCD area-detector diffractometer'
_diffrn_measurement_method 'two \f and nine \w scans with 2\% steps (659 frames)'
_diffrn_radiation_monochromator graphite
_diffrn_radiation_source 'fine-focus sealed tube'
_diffrn_radiation_type MoK\a
_diffrn_radiation_wavelength 0.71073
_diffrn_reflns_av_R_equivalents 0.0680
_diffrn_reflns_av_sigmaI/netI 0.0650
_diffrn_reflns_limit_h_max 16
_diffrn_reflns_limit_h_min -16
_diffrn_reflns_limit_k_max 9
_diffrn_reflns_limit_k_min -9
_diffrn_reflns_limit_l_max 22
_diffrn_reflns_limit_l_min -22
_diffrn_reflns_number 73575
_diffrn_reflns_theta_full 25.68
_diffrn_reflns_theta_max 25.68
_diffrn_reflns_theta_min 2.73
_diffrn_standards_decay_% 0
_diffrn_standards_interval_time 0
_diffrn_standards_number 0
_exptl_absorpt_coefficient_mu 8.361
_exptl_absorpt_correction_T_max 0.471
_exptl_absorpt_correction_T_min 0.296
_exptl_absorpt_correction_type multi-scan
_exptl_absorpt_process_details 'SCALEPACK (Otwinowski & Minor, 1997)'
_exptl_crystal_colour 'translucent light yellow'
_exptl_crystal_density_diffrn 2.267
_exptl_crystal_density_method 'not measured'
_exptl_crystal_description parallelepiped
_exptl_crystal_F_000 1280
_exptl_crystal_size_max 0.16
_exptl_crystal_size_mid 0.12
_exptl_crystal_size_min 0.09
_refine_diff_density_max 2.482
_refine_diff_density_min -1.084
_refine_diff_density_rms 0.176
_refine_ls_extinction_method none
_refine_ls_goodness_of_fit_ref 1.137
_refine_ls_hydrogen_treatment constr
_refine_ls_matrix_type full
_refine_ls_number_parameters 271
_refine_ls_number_reflns 3675
_refine_ls_number_restraints 98
_refine_ls_restrained_S_all 1.145
_refine_ls_R_factor_all 0.0633
_refine_ls_R_factor_gt 0.0539
_refine_ls_shift/su_max 0.001
_refine_ls_shift/su_mean 0.000
_refine_ls_structure_factor_coef Fsqd
_refine_ls_weighting_details 'calc w=1/[\s^2^(Fo^2^)+(0.0366P)^2^+15.2947P] where P=(Fo^2^+2Fc^2^)/3'
_refine_ls_weighting_scheme calc
_refine_ls_wR_factor_gt 0.1197
_refine_ls_wR_factor_ref 0.1239
_reflns_number_gt 3209
_reflns_number_total 3675
_reflns_threshold_expression >2sigma(I)
_cod_data_source_file cg101344t_si_002.cif
_cod_data_source_block 4
_cod_original_sg_symbol_H-M 'P 21/n'
_cod_database_code 4500283

loop_
_symmetry_equiv_pos_as_xyz
'x, y, z'
'-x+1/2, y+1/2, -z+1/2'
'-x, -y, -z'
'x-1/2, -y-1/2, z-1/2'

loop_
_atom_site_label
_atom_site_type_symbol
_atom_site_fract_x
_atom_site_fract_y
_atom_site_fract_z
_atom_site_U_iso_or_equiv
_atom_site_adp_type
_atom_site_occupancy
_atom_site_symmetry_multiplicity
_atom_site_calc_flag
_atom_site_refinement_flags
U U 0.40470(3) 0.52382(5) 0.214858(17) 0.03700(16) Uani 1 1 d .
O1 O 0.2712(5) 0.5142(9) 0.2118(3) 0.0420(16) Uani 1 1 d .
O2 O 0.5373(5) 0.5268(9) 0.2153(4) 0.0464(18) Uani 1 1 d .
O3 O 0.3863(5) 0.6109(9) 0.3403(3) 0.0421(16) Uani 1 1 d .
O4 O 0.5406(5) 0.6676(10) 0.3868(4) 0.056(2) Uani 1 1 d .
O5 O 0.0905(5) 0.7746(9) 0.3528(3) 0.0430(16) Uani 1 1 d .
O6 O 0.1294(5) 0.5273(9) 0.3952(4) 0.0438(17) Uani 1 1 d .
O7 O 0.1065(5) 0.1318(9) 0.4077(3) 0.0393(15) Uani 1 1 d .
O8 O -0.0530(5) 0.1366(10) 0.4501(4) 0.0493(19) Uani 1 1 d .
O9 O 0.3387(5) 0.3096(9) 0.4306(4) 0.0468(17) Uani 1 1 d .
O10 O 0.3881(6) 0.0612(11) 0.4665(4) 0.057(2) Uani 1 1 d .
O11 O 0.4172(7) 0.2967(11) 0.2999(4) 0.065(2) Uani 1 1 d .
H11A H 0.3627 0.2894 0.3197 0.078 Uiso 1 1 d R
H11B H 0.4383 0.2121 0.2859 0.078 Uiso 1 1 d R
O12 O 0.4081(5) 0.8230(10) 0.2211(3) 0.0512(19) Uani 1 1 d .
H12A H 0.3935 0.8786 0.1866 0.061 Uiso 1 1 d R
H12B H 0.4138 0.8739 0.2622 0.061 Uiso 1 1 d R
O13 O 0.5005(9) 1.0021(11) 0.3437(5) 0.083(3) Uani 1 1 d .
H13A H 0.5293 0.9191 0.3573 0.100 Uiso 1 1 d R
H13B H 0.5449 1.0760 0.3580 0.100 Uiso 1 1 d R
N1 N 0.2947(6) 0.6277(11) 0.4713(4) 0.043(2) Uani 1 1 d .
H1 H 0.2833 0.5440 0.4497 0.052 Uiso 1 1 d R
N2 N 0.1815(6) 0.3213(11) 0.5177(4) 0.044(2) Uani 1 1 d .
H2 H 0.1813 0.3631 0.4714 0.053 Uiso 1 1 d R
C1 C 0.2733(11) 0.5892(18) 0.5499(6) 0.076(2) Uani 1 1 d DU
H1A H 0.3321 0.5221 0.5636 0.091 Uiso 1 1 calc R
C2 C 0.1893(11) 0.4754(17) 0.5656(7) 0.075(2) Uani 1 1 d DU
H2A H 0.1290 0.5380 0.5509 0.090 Uiso 1 1 calc R
C3 C 0.1719(10) 0.4373(17) 0.6446(6) 0.062(2) Uani 1 1 d U
H3A H 0.2192 0.3527 0.6601 0.075 Uiso 1 1 calc R
H3B H 0.1043 0.3929 0.6489 0.075 Uiso 1 1 calc R
C4 C 0.1831(11) 0.5836(18) 0.6981(7) 0.075(2) Uani 1 1 d DU
H4A H 0.1209 0.6462 0.6963 0.090 Uiso 1 1 calc R
H4B H 0.1919 0.5417 0.7479 0.090 Uiso 1 1 calc R
C5 C 0.2683(11) 0.6952(18) 0.6824(7) 0.080(2) Uani 1 1 d DU
H5A H 0.3297 0.6489 0.7039 0.096 Uiso 1 1 calc R
H5B H 0.2563 0.7988 0.7069 0.096 Uiso 1 1 calc R
C6 C 0.2850(10) 0.7276(17) 0.6018(6) 0.063(2) Uani 1 1 d U
H6A H 0.2385 0.8130 0.5861 0.075 Uiso 1 1 calc R
H6B H 0.3528 0.7708 0.5970 0.075 Uiso 1 1 calc R
C7 C 0.4056(7) 0.6692(14) 0.4685(5) 0.043(2) Uani 1 1 d .
H7A H 0.4428 0.6004 0.5032 0.052 Uiso 1 1 calc R
H7B H 0.4154 0.7822 0.4834 0.052 Uiso 1 1 calc R
C8 C 0.4470(8) 0.6453(14) 0.3919(5) 0.045(2) Uani 1 1 d .
C9 C 0.2309(8) 0.7548(14) 0.4336(6) 0.049(3) Uani 1 1 d .
H9A H 0.2723 0.8183 0.4006 0.059 Uiso 1 1 calc R
H9B H 0.2039 0.8286 0.4702 0.059 Uiso 1 1 calc R
C10 C 0.1448(7) 0.6766(13) 0.3901(5) 0.038(2) Uani 1 1 d .
C11 C 0.0726(8) 0.2653(14) 0.5215(5) 0.043(2) Uani 1 1 d .
H11C H 0.0649 0.1978 0.5651 0.051 Uiso 1 1 calc R
H11D H 0.0295 0.3604 0.5268 0.051 Uiso 1 1 calc R
C12 C 0.0377(7) 0.1692(13) 0.4543(5) 0.039(2) Uani 1 1 d .
C13 C 0.2536(8) 0.1851(16) 0.5284(5) 0.052(3) Uani 1 1 d .
H13C H 0.2170 0.0823 0.5268 0.063 Uiso 1 1 calc R
H13D H 0.2857 0.1947 0.5769 0.063 Uiso 1 1 calc R
C14 C 0.3340(8) 0.1834(14) 0.4704(5) 0.043(2) Uani 1 1 d .

loop_
_atom_site_aniso_label
_atom_site_aniso_U_11
_atom_site_aniso_U_22
_atom_site_aniso_U_33
_atom_site_aniso_U_23
_atom_site_aniso_U_13
_atom_site_aniso_U_12
U 0.0389(2) 0.0407(3) 0.0315(2) 0.00014(15) 0.00411(13) 0.00040(16)
O1 0.037(3) 0.056(5) 0.033(3) 0.002(3) 0.005(3) 0.001(3)
O2 0.038(3) 0.060(5) 0.041(3) 0.005(3) 0.002(3) 0.000(3)
O3 0.041(4) 0.053(5) 0.032(3) 0.002(3) 0.002(3) -0.004(3)
O4 0.043(4) 0.066(6) 0.060(5) -0.015(4) 0.001(3) 0.001(4)
O5 0.051(4) 0.044(4) 0.035(3) -0.002(3) 0.007(3) 0.000(3)
O6 0.054(4) 0.039(5) 0.039(3) 0.002(3) -0.002(3) -0.003(3)
O7 0.035(3) 0.046(4) 0.037(3) -0.003(3) 0.004(3) 0.003(3)
O8 0.036(4) 0.073(6) 0.039(4) -0.004(4) 0.001(3) 0.001(4)
O9 0.050(4) 0.045(5) 0.046(4) -0.004(3) 0.013(3) 0.000(3)
O10 0.065(5) 0.053(5) 0.054(4) 0.006(4) 0.006(4) 0.001(4)
O11 0.096(6) 0.062(6) 0.036(4) 0.003(4) 0.024(4) 0.022(5)
O12 0.067(5) 0.059(5) 0.028(3) -0.003(3) 0.001(3) -0.002(4)
O13 0.122(9) 0.064(6) 0.064(5) 0.005(5) 0.006(5) 0.023(6)
N1 0.055(5) 0.040(5) 0.035(4) -0.001(4) 0.010(4) -0.004(4)
N2 0.058(5) 0.053(6) 0.022(3) -0.002(4) 0.003(3) -0.015(4)
C1 0.103(5) 0.075(5) 0.051(4) -0.011(4) 0.019(4) -0.022(5)
C2 0.086(3) 0.075(3) 0.065(3) -0.005(3) 0.007(3) -0.009(3)
C3 0.085(5) 0.062(5) 0.040(4) -0.010(4) 0.011(4) -0.014(4)
C4 0.103(5) 0.073(5) 0.051(4) -0.015(4) 0.016(4) -0.022(5)
C5 0.106(5) 0.077(5) 0.056(4) -0.014(4) 0.016(4) -0.021(5)
C6 0.088(5) 0.063(5) 0.038(4) -0.011(4) 0.017(4) -0.018(4)
C7 0.048(6) 0.043(6) 0.036(5) -0.003(4) -0.016(4) 0.007(5)
C8 0.046(6) 0.046(7) 0.041(5) 0.000(5) 0.000(4) 0.002(5)
C9 0.051(6) 0.042(6) 0.054(6) -0.006(5) -0.002(5) 0.010(5)
C10 0.035(5) 0.046(7) 0.032(5) -0.003(4) 0.003(4) -0.001(4)
C11 0.054(6) 0.045(6) 0.029(4) 0.001(4) 0.012(4) 0.000(5)
C12 0.041(5) 0.041(6) 0.034(5) 0.006(4) 0.004(4) 0.000(4)
C13 0.045(6) 0.071(8) 0.042(5) 0.019(5) -0.002(4) 0.001(6)
C14 0.040(5) 0.050(7) 0.038(5) -0.002(5) -0.006(4) -0.009(5)

loop_
_atom_type_symbol
_atom_type_description
_atom_type_scat_dispersion_real
_atom_type_scat_dispersion_imag
_atom_type_scat_source
C C 0.0033 0.0016 'International Tables Vol C Tables 4.2.6.8 and 6.1.1.4'
H H 0.0000 0.0000 'International Tables Vol C Tables 4.2.6.8 and 6.1.1.4'
N N 0.0061 0.0033 'International Tables Vol C Tables 4.2.6.8 and 6.1.1.4'
O O 0.0106 0.0060 'International Tables Vol C Tables 4.2.6.8 and 6.1.1.4'
U U -9.6767 9.6646 'International Tables Vol C Tables 4.2.6.8 and 6.1.1.4'

loop_
_geom_angle_atom_site_label_1
_geom_angle_atom_site_label_2
_geom_angle_atom_site_label_3
_geom_angle
_geom_angle_site_symmetry_1
_geom_angle_site_symmetry_3
O2 U O1 177.7(3) . .
O2 U O5 88.7(3) . 2_545
O1 U O5 89.0(3) . 2_545
O2 U O7 92.4(3) . 2
O1 U O7 86.8(2) . 2
O5 U O7 80.8(2) 2_545 2
O2 U O3 96.5(3) . .
O1 U O3 85.5(3) . .
O5 U O3 138.3(2) 2_545 .
O7 U O3 139.9(3) 2 .
O2 U O11 87.3(3) . .
O1 U O11 92.3(3) . .
O5 U O11 70.6(2) 2_545 .
O7 U O11 151.4(3) 2 .
O3 U O11 68.4(2) . .
O2 U O12 88.2(3) . .
O1 U O12 93.6(3) . .
O5 U O12 151.4(2) 2_545 .
O7 U O12 71.0(2) 2 .
O3 U O12 70.2(2) . .
O11 U O12 137.5(2) . .
C8 O3 U 134.2(6) . .
C10 O5 U 142.9(6) . 2
C12 O7 U 131.6(6) . 2_545
U O11 H11A 106.8 . .
U O11 H11B 119.2 . .
H11A O11 H11B 113.7 . .
U O12 H12A 122.1 . .
U O12 H12B 121.9 . .
H12A O12 H12B 115.0 . .
H13A O13 H13B 100.2 . .
C1 N1 C9 117.8(10) . .
C1 N1 C7 106.5(8) . .
C9 N1 C7 111.6(8) . .
C1 N1 H1 104.4 . .
C9 N1 H1 105.7 . .
C7 N1 H1 110.4 . .
C13 N2 C11 112.3(8) . .
C13 N2 C2 120.6(9) . .
C11 N2 C2 106.0(8) . .
C13 N2 H2 113.3 . .
C11 N2 H2 99.9 . .
C2 N2 H2 102.3 . .
C6 C1 C2 115.3(11) . .
C6 C1 N1 115.3(11) . .
C2 C1 N1 118.3(10) . .
C6 C1 H1A 101.2 . .
C2 C1 H1A 101.2 . .
N1 C1 H1A 101.2 . .
C1 C2 C3 116.7(11) . .
C1 C2 N2 116.7(11) . .
C3 C2 N2 111.3(10) . .
C1 C2 H2A 103.3 . .
C3 C2 H2A 103.3 . .
N2 C2 H2A 103.3 . .
C2 C3 C4 115.2(11) . .
C2 C3 H3A 108.5 . .
C4 C3 H3A 108.5 . .
C2 C3 H3B 108.5 . .
C4 C3 H3B 108.5 . .
H3A C3 H3B 107.5 . .
C5 C4 C3 114.9(10) . .
C5 C4 H4A 108.5 . .
C3 C4 H4A 108.5 . .
C5 C4 H4B 108.5 . .
C3 C4 H4B 108.5 . .
H4A C4 H4B 107.5 . .
C4 C5 C6 114.9(11) . .
C4 C5 H5A 108.5 . .
C6 C5 H5A 108.5 . .
C4 C5 H5B 108.5 . .
C6 C5 H5B 108.5 . .
H5A C5 H5B 107.5 . .
C1 C6 C5 117.9(11) . .
C1 C6 H6A 107.8 . .
C5 C6 H6A 107.8 . .
C1 C6 H6B 107.8 . .
C5 C6 H6B 107.8 . .
H6A C6 H6B 107.2 . .
N1 C7 C8 111.9(8) . .
N1 C7 H7A 109.2 . .
C8 C7 H7A 109.2 . .
N1 C7 H7B 109.2 . .
C8 C7 H7B 109.2 . .
H7A C7 H7B 107.9 . .
O3 C8 O4 126.5(9) . .
O3 C8 C7 118.3(9) . .
O4 C8 C7 115.2(9) . .
N1 C9 C10 110.9(9) . .
N1 C9 H9A 109.5 . .
C10 C9 H9A 109.5 . .
N1 C9 H9B 109.5 . .
C10 C9 H9B 109.5 . .
H9A C9 H9B 108.1 . .
O6 C10 O5 124.8(9) . .
O6 C10 C9 120.0(9) . .
O5 C10 C9 115.1(9) . .
C12 C11 N2 113.2(7) . .
C12 C11 H11C 108.9 . .
N2 C11 H11C 108.9 . .
C12 C11 H11D 108.9 . .
N2 C11 H11D 108.9 . .
H11C C11 H11D 107.7 . .
O8 C12 O7 127.6(9) . .
O8 C12 C11 116.3(8) . .
O7 C12 C11 116.2(8) . .
N2 C13 C14 112.2(8) . .
N2 C13 H13C 109.2 . .
C14 C13 H13C 109.2 . .
N2 C13 H13D 109.2 . .
C14 C13 H13D 109.2 . .
H13C C13 H13D 107.9 . .
O10 C14 O9 126.5(10) . .
O10 C14 C13 117.8(10) . .
O9 C14 C13 115.7(10) . .

loop_
_geom_bond_atom_site_label_1
_geom_bond_atom_site_label_2
_geom_bond_distance
_geom_bond_site_symmetry_2
U O2 1.756(7) .
U O1 1.769(6) .
U O5 2.379(7) 2_545
U O7 2.390(6) 2
U O3 2.398(6) .
U O11 2.415(8) .
U O12 2.448(8) .
O3 C8 1.252(11) .
O4 C8 1.258(12) .
O5 C10 1.263(12) .
O5 U 2.379(7) 2
O6 C10 1.241(12) .
O7 C12 1.291(11) .
O7 U 2.390(6) 2_545
O8 C12 1.230(11) .
O9 C14 1.261(13) .
O10 C14 1.232(13) .
O11 H11A 0.8142 .
O11 H11B 0.7892 .
O12 H12A 0.7928 .
O12 H12B 0.8536 .
O13 H13A 0.8133 .
O13 H13B 0.8783 .
N1 C1 1.490(13) .
N1 C9 1.494(13) .
N1 C7 1.508(12) .
N1 H1 0.8006 .
N2 C13 1.476(14) .
N2 C11 1.516(12) .
N2 C2 1.532(15) .
N2 H2 0.9052 .
C1 C6 1.477(16) .
C1 C2 1.48(2) .
C1 H1A 0.9800 .
C2 C3 1.486(16) .
C2 H2A 0.9800 .
C3 C4 1.544(16) .
C3 H3A 0.9700 .
C3 H3B 0.9700 .
C4 C5 1.48(2) .
C4 H4A 0.9700 .
C4 H4B 0.9700 .
C5 C6 1.504(15) .
C5 H5A 0.9700 .
C5 H5B 0.9700 .
C6 H6A 0.9700 .
C6 H6B 0.9700 .
C7 C8 1.513(13) .
C7 H7A 0.9700 .
C7 H7B 0.9700 .
C9 C10 1.513(14) .
C9 H9A 0.9700 .
C9 H9B 0.9700 .
C11 C12 1.513(13) .
C11 H11C 0.9700 .
C11 H11D 0.9700 .
C13 C14 1.511(14) .
C13 H13C 0.9700 .
C13 H13D 0.9700 .

loop_
_geom_hbond_atom_site_label_D
_geom_hbond_atom_site_label_H
_geom_hbond_atom_site_label_A
_geom_hbond_distance_DH
_geom_hbond_distance_HA
_geom_hbond_distance_DA
_geom_hbond_angle_DHA
_geom_hbond_site_symmetry_A
N1 H1 O9 0.80 2.08 2.768(12) 143.4 .
N2 H2 O6 0.91 2.03 2.858(11) 150.7 .
O11 H11A O9 0.81 2.04 2.606(9) 125.8 .
O11 H11B O13 0.79 2.16 2.758(12) 132.3 1_545
O12 H12A O6 0.79 1.94 2.725(10) 173.9 2
O12 H12B O13 0.85 2.13 2.906(12) 151.7 .
O13 H13A O4 0.81 2.13 2.889(12) 155.7 .
